data_7227470
loop_
_publ_author_name
'Wu, Lei'
'Chigan, Dongdong'
'Yan, Luke'
'Chen, Huaxin'

_publ_section_title
;
 Metal organic frameworks with uni-, di-, and tri-nuclear Cd(ii) SBU
 prepared from 1,3-bis(4-pyridyl)propane and different dicarboxylate
 ligands: syntheses, structures and luminescent properties
;
_journal_issue 10
_journal_name_full 'RSC Adv.'
_journal_page_first 5541
_journal_paper_doi 10.1039/C6RA26855B
_journal_volume 7
_journal_year 2017
_chemical_formula_moiety 'C30 H29 Cd N3 O7'
_chemical_formula_sum 'C30 H29 Cd N3 O7'
_chemical_formula_weight 655.96
_chemical_melting_point ?
_chemical_name_systematic
;
?
;
_space_group_IT_number 14
_symmetry_cell_setting monoclinic
_symmetry_space_group_name_Hall '-P 2ybc'
_symmetry_space_group_name_H-M 'P 1 21/c 1'
_atom_sites_solution_hydrogens geom
_atom_sites_solution_primary direct
_atom_sites_solution_secondary difmap
_audit_creation_method SHELXL-97
_audit_update_record
;
2009-11-26 deposited with the CCDC.
2016-12-30 downloaded from the CCDC.
;
_cell_angle_alpha 90.00
_cell_angle_beta 101.145(2)
_cell_angle_gamma 90.00
_cell_formula_units_Z 4
_cell_length_a 15.3271(3)
_cell_length_b 17.5154(6)
_cell_length_c 11.6216(3)
_cell_measurement_temperature 293(2)
_cell_volume 3061.10(15)
_computing_cell_refinement 'Bruker SMART'
_computing_data_collection 'Bruker SMART'
_computing_data_reduction 'Bruker SAINT'
_computing_molecular_graphics SHELXP-97
_computing_publication_material SHELXTL
_computing_structure_refinement 'SHELXL-97 (Sheldrick, 1997)'
_computing_structure_solution 'SHELXS-97 (Sheldrick, 1990)'
_diffrn_ambient_temperature 293(2)
_diffrn_detector_area_resol_mean none
_diffrn_measured_fraction_theta_full 0.998
_diffrn_measured_fraction_theta_max 0.998
_diffrn_measurement_device_type 'CCD area detector'
_diffrn_measurement_method 'phi and omega scans'
_diffrn_radiation_monochromator graphite
_diffrn_radiation_source 'fine-focus sealed tube'
_diffrn_radiation_type MoK\a
_diffrn_radiation_wavelength 0.71073
_diffrn_reflns_av_R_equivalents 0.1519
_diffrn_reflns_av_sigmaI/netI 0.1123
_diffrn_reflns_limit_h_max 20
_diffrn_reflns_limit_h_min -19
_diffrn_reflns_limit_k_max 23
_diffrn_reflns_limit_k_min -12
_diffrn_reflns_limit_l_max 14
_diffrn_reflns_limit_l_min -15
_diffrn_reflns_number 21935
_diffrn_reflns_theta_full 28.30
_diffrn_reflns_theta_max 28.30
_diffrn_reflns_theta_min 1.35
_diffrn_standards_decay_% none
_diffrn_standards_interval_count none
_diffrn_standards_interval_time none
_diffrn_standards_number none
_exptl_absorpt_coefficient_mu 0.762
_exptl_absorpt_correction_T_max 0.862
_exptl_absorpt_correction_T_min 0.759
_exptl_absorpt_correction_type none
_exptl_crystal_colour colorless
_exptl_crystal_density_diffrn 1.423
_exptl_crystal_density_meas ?
_exptl_crystal_density_method 'not measured'
_exptl_crystal_description block
_exptl_crystal_F_000 1336
_exptl_crystal_size_max 0.382
_exptl_crystal_size_mid 0.301
_exptl_crystal_size_min 0.195
_refine_diff_density_max 2.410
_refine_diff_density_min -1.573
_refine_diff_density_rms 0.124
_refine_ls_extinction_method none
_refine_ls_goodness_of_fit_ref 1.047
_refine_ls_hydrogen_treatment constr
_refine_ls_matrix_type full
_refine_ls_number_parameters 372
_refine_ls_number_reflns 7586
_refine_ls_number_restraints 24
_refine_ls_restrained_S_all 1.070
_refine_ls_R_factor_all 0.0832
_refine_ls_R_factor_gt 0.0576
_refine_ls_shift/su_max 0.000
_refine_ls_shift/su_mean 0.000
_refine_ls_structure_factor_coef Fsqd
_refine_ls_weighting_details 'calc w=1/[\s^2^(Fo^2^)+(0.0587P)^2^+1.3567P] where P=(Fo^2^+2Fc^2^)/3'
_refine_ls_weighting_scheme calc
_refine_ls_wR_factor_gt 0.1392
_refine_ls_wR_factor_ref 0.1626
_reflns_number_gt 5343
_reflns_number_total 7586
_reflns_threshold_expression >2sigma(I)
_cod_data_source_file c6ra26855b2.cif
_cod_data_source_block a
_cod_depositor_comments
;
The following automatic conversions were performed:

'_chemical_melting_point' value 'not measured' was changed to '?' -
the value is undefined or not given.

'_exptl_crystal_density_meas' value '?none' was changed to '?' - the
value is perceived as not measured.

Automatic conversion script
Id: cif_fix_values 4268 2015-11-12 08:31:59Z antanas 
;
_cod_original_cell_volume 3061.10(14)
_cod_original_sg_symbol_H-M P2(1)/c
_cod_database_code 7227470

loop_
_symmetry_equiv_pos_as_xyz
'x, y, z'
'-x, y+1/2, -z+1/2'
'-x, -y, -z'
'x, -y-1/2, z-1/2'

loop_
_atom_site_label
_atom_site_type_symbol
_atom_site_fract_x
_atom_site_fract_y
_atom_site_fract_z
_atom_site_U_iso_or_equiv
_atom_site_adp_type
_atom_site_occupancy
_atom_site_symmetry_multiplicity
_atom_site_calc_flag
_atom_site_refinement_flags
C1 C 0.0158(2) 0.2698(2) 0.6644(3) 0.0392(9) Uani 1 1 d .
C2 C -0.0798(2) 0.2804(2) 0.6026(3) 0.0383(8) Uani 1 1 d .
C3 C -0.1105(3) 0.2520(3) 0.4915(3) 0.0449(10) Uani 1 1 d .
H3 H -0.0714 0.2277 0.4514 0.054 Uiso 1 1 calc R
C4 C -0.1997(3) 0.2595(3) 0.4390(4) 0.0534(12) Uani 1 1 d .
H4 H -0.2208 0.2397 0.3646 0.064 Uiso 1 1 calc R
C5 C -0.2564(2) 0.2965(3) 0.4987(4) 0.0497(11) Uani 1 1 d .
C6 C -0.2278(3) 0.3259(3) 0.6087(4) 0.0566(13) Uani 1 1 d .
H6 H -0.2671 0.3508 0.6477 0.068 Uiso 1 1 calc R
C7 C -0.1388(3) 0.3177(3) 0.6609(4) 0.0491(11) Uani 1 1 d .
H7 H -0.1183 0.3374 0.7356 0.059 Uiso 1 1 calc R
C8 C 0.5860(3) 0.2814(3) 0.4870(4) 0.0491(11) Uani 1 1 d .
C9 C 0.5045(3) 0.3138(3) 0.4411(4) 0.0505(12) Uani 1 1 d .
H9 H 0.5004 0.3524 0.3853 0.061 Uiso 1 1 calc R
C10 C 0.4295(2) 0.2886(3) 0.4783(3) 0.0458(10) Uani 1 1 d .
H10 H 0.3745 0.3097 0.4464 0.055 Uiso 1 1 calc R
C11 C 0.4352(2) 0.2318(3) 0.5635(3) 0.0416(9) Uani 1 1 d .
C12 C 0.5179(3) 0.2013(3) 0.6097(4) 0.0517(11) Uani 1 1 d .
H12 H 0.5229 0.1641 0.6678 0.062 Uiso 1 1 calc R
C13 C 0.5935(3) 0.2251(3) 0.5707(4) 0.0569(13) Uani 1 1 d .
H13 H 0.6485 0.2033 0.6007 0.068 Uiso 1 1 calc R
C14 C 0.3534(2) 0.2070(3) 0.6055(3) 0.0409(9) Uani 1 1 d .
C15 C 0.2541(3) 0.0546(3) 0.8809(4) 0.0556(12) Uani 1 1 d .
H15 H 0.2930 0.0414 0.8320 0.067 Uiso 1 1 calc R
C16 C 0.2557(3) 0.0128(3) 0.9810(4) 0.0546(11) Uani 1 1 d .
H16 H 0.2960 -0.0271 0.9994 0.065 Uiso 1 1 calc R
C17 C 0.1977(3) 0.0296(3) 1.0544(3) 0.0511(11) Uani 1 1 d .
C18 C 0.1416(3) 0.0913(3) 1.0240(4) 0.0565(12) Uani 1 1 d .
H18 H 0.1022 0.1052 1.0720 0.068 Uiso 1 1 calc R
C19 C 0.1436(3) 0.1324(3) 0.9240(4) 0.0528(11) Uani 1 1 d .
H19 H 0.1058 0.1741 0.9066 0.063 Uiso 1 1 calc R
C20 C 0.1956(3) -0.0146(3) 1.1646(3) 0.0577(12) Uani 1 1 d .
H20A H 0.2085 0.0199 1.2310 0.069 Uiso 1 1 calc R
H20B H 0.2422 -0.0529 1.1746 0.069 Uiso 1 1 calc R
C21 C 0.1070(4) -0.0539(3) 1.1651(4) 0.0617(13) Uani 1 1 d .
H21A H 0.0968 -0.0922 1.1036 0.074 Uiso 1 1 calc R
H21B H 0.0596 -0.0165 1.1477 0.074 Uiso 1 1 calc R
C22 C 0.1031(4) -0.0925(3) 0.2836(4) 0.0658(14) Uani 1 1 d .
H22A H 0.0451 -0.1156 0.2792 0.079 Uiso 1 1 calc R
H22B H 0.1472 -0.1328 0.2981 0.079 Uiso 1 1 calc R
C23 C 0.2099(4) 0.0157(4) 0.5566(5) 0.0783(18) Uani 1 1 d .
H23 H 0.2610 0.0117 0.6143 0.094 Uiso 1 1 calc R
C24 C 0.1929(4) -0.0420(4) 0.4740(4) 0.0767(17) Uani 1 1 d .
H24 H 0.2305 -0.0840 0.4789 0.092 Uiso 1 1 calc R
C25 C 0.1199(4) -0.0367(3) 0.3844(4) 0.0522(11) Uani 1 1 d .
C26 C 0.0658(3) 0.0267(3) 0.3882(4) 0.0594(12) Uani 1 1 d .
H26 H 0.0148 0.0327 0.3308 0.071 Uiso 1 1 calc R
C27 C 0.0860(3) 0.0799(3) 0.4738(4) 0.0538(11) Uani 1 1 d .
H27 H 0.0476 0.1211 0.4731 0.065 Uiso 1 1 calc R
C28 C 0.4831(14) 0.4963(15) 0.7271(16) 0.334(11) Uani 1 1 d U
H28A H 0.5174 0.5308 0.7821 0.500 Uiso 1 1 calc R
H28B H 0.4220 0.5121 0.7114 0.500 Uiso 1 1 calc R
H28C H 0.5055 0.4966 0.6554 0.500 Uiso 1 1 calc R
C29 C 0.4073(4) 0.3845(5) 0.7839(7) 0.110(3) Uani 1 1 d .
H29A H 0.3648 0.3923 0.7125 0.165 Uiso 1 1 calc R
H29B H 0.3848 0.4060 0.8483 0.165 Uiso 1 1 calc R
H29C H 0.4172 0.3308 0.7966 0.165 Uiso 1 1 calc R
C30 C 0.5668(5) 0.3865(6) 0.7749(7) 0.116(3) Uani 1 1 d U
H30 H 0.5675 0.3338 0.7846 0.139 Uiso 1 1 calc R
Cd1 Cd 0.198897(17) 0.183476(19) 0.68257(2) 0.03869(12) Uani 1 1 d .
N1 N 0.1982(2) 0.1146(2) 0.8498(3) 0.0471(9) Uani 1 1 d .
N2 N 0.1583(2) 0.0763(2) 0.5593(3) 0.0500(9) Uani 1 1 d .
N3 N 0.4898(4) 0.4211(4) 0.7750(6) 0.1037(18) Uani 1 1 d U
O1 O 0.06370(18) 0.2289(2) 0.6115(2) 0.0519(8) Uani 1 1 d .
O2 O 0.0407(2) 0.3007(3) 0.7609(3) 0.0774(13) Uani 1 1 d .
O3 O -0.34394(19) 0.3084(2) 0.4392(3) 0.0685(12) Uani 1 1 d .
O4 O 0.27862(17) 0.2324(2) 0.5521(2) 0.0510(8) Uani 1 1 d .
O5 O 0.35886(19) 0.1628(2) 0.6919(3) 0.0546(8) Uani 1 1 d .
O6 O 0.6365(4) 0.4158(5) 0.7636(6) 0.151(2) Uani 1 1 d U
O7 O 0.22037(19) 0.2929(2) 0.8069(3) 0.0530(8) Uani 1 1 d .

loop_
_atom_site_aniso_label
_atom_site_aniso_U_11
_atom_site_aniso_U_22
_atom_site_aniso_U_33
_atom_site_aniso_U_23
_atom_site_aniso_U_13
_atom_site_aniso_U_12
C1 0.0340(17) 0.035(2) 0.049(2) 0.0025(18) 0.0083(15) -0.0023(17)
C2 0.0322(17) 0.035(2) 0.048(2) 0.0070(18) 0.0095(15) 0.0010(17)
C3 0.0338(18) 0.050(3) 0.052(2) 0.000(2) 0.0106(16) 0.0019(18)
C4 0.037(2) 0.067(3) 0.055(2) 0.002(2) 0.0054(17) -0.001(2)
C5 0.0272(17) 0.067(3) 0.055(2) 0.023(2) 0.0085(16) 0.001(2)
C6 0.037(2) 0.074(4) 0.062(3) 0.010(3) 0.0186(19) 0.015(2)
C7 0.039(2) 0.058(3) 0.051(2) 0.004(2) 0.0118(17) 0.002(2)
C8 0.0291(17) 0.068(3) 0.050(2) 0.012(2) 0.0085(15) 0.000(2)
C9 0.0326(18) 0.069(3) 0.049(2) 0.023(2) 0.0049(16) 0.0000(19)
C10 0.0275(16) 0.061(3) 0.049(2) 0.013(2) 0.0078(15) 0.0073(19)
C11 0.0293(17) 0.051(3) 0.0441(19) 0.0030(19) 0.0061(14) 0.0002(17)
C12 0.037(2) 0.063(3) 0.055(2) 0.019(2) 0.0097(17) 0.001(2)
C13 0.0277(17) 0.078(4) 0.066(3) 0.024(3) 0.0107(17) 0.012(2)
C14 0.0334(18) 0.049(2) 0.0406(18) -0.0025(19) 0.0090(14) -0.0047(18)
C15 0.063(3) 0.059(3) 0.050(2) 0.003(2) 0.0219(19) 0.010(3)
C16 0.064(3) 0.047(3) 0.053(2) 0.003(2) 0.014(2) 0.010(2)
C17 0.068(3) 0.042(3) 0.045(2) -0.003(2) 0.0147(19) -0.004(2)
C18 0.072(3) 0.051(3) 0.056(2) 0.002(2) 0.035(2) 0.004(3)
C19 0.060(3) 0.046(3) 0.057(2) 0.005(2) 0.022(2) 0.008(2)
C20 0.080(3) 0.047(3) 0.048(2) 0.010(2) 0.020(2) -0.002(2)
C21 0.097(4) 0.043(3) 0.047(2) -0.007(2) 0.017(2) -0.021(3)
C22 0.107(4) 0.034(2) 0.060(3) -0.005(2) 0.024(3) -0.021(3)
C23 0.085(4) 0.070(4) 0.068(3) -0.013(3) -0.014(3) 0.029(3)
C24 0.108(4) 0.057(3) 0.060(3) -0.007(3) 0.004(3) 0.027(3)
C25 0.084(3) 0.031(2) 0.046(2) 0.002(2) 0.025(2) -0.015(2)
C26 0.061(3) 0.057(3) 0.057(2) -0.009(2) 0.003(2) -0.004(3)
C27 0.052(2) 0.053(3) 0.056(2) -0.005(2) 0.0090(19) 0.007(2)
C28 0.307(14) 0.293(14) 0.396(14) 0.034(10) 0.055(9) -0.005(10)
C29 0.077(4) 0.104(6) 0.154(7) 0.008(6) 0.033(4) -0.020(4)
C30 0.080(4) 0.103(6) 0.167(6) -0.025(5) 0.029(4) -0.012(4)
Cd1 0.03073(15) 0.0461(2) 0.04034(17) 0.00285(13) 0.00957(11) -0.00073(12)
N1 0.0499(19) 0.049(2) 0.0437(17) 0.0026(17) 0.0122(14) 0.0054(18)
N2 0.056(2) 0.049(2) 0.0449(18) 0.0009(18) 0.0095(15) 0.0004(19)
N3 0.098(2) 0.095(2) 0.118(2) 0.0077(19) 0.0225(18) -0.0024(19)
O1 0.0369(14) 0.056(2) 0.0604(17) -0.0098(16) 0.0045(12) 0.0057(15)
O2 0.0439(17) 0.111(3) 0.071(2) -0.037(2) -0.0057(16) 0.014(2)
O3 0.0281(13) 0.110(4) 0.0682(19) 0.040(2) 0.0100(13) 0.0023(16)
O4 0.0283(12) 0.075(2) 0.0512(15) 0.0103(16) 0.0107(11) 0.0012(14)
O5 0.0367(14) 0.076(2) 0.0515(16) 0.0144(17) 0.0090(12) -0.0059(16)
O6 0.087(3) 0.170(6) 0.202(5) -0.063(5) 0.047(3) -0.044(4)
O7 0.0435(15) 0.058(2) 0.0569(16) -0.0062(17) 0.0093(13) -0.0081(16)

loop_
_atom_type_symbol
_atom_type_description
_atom_type_scat_dispersion_real
_atom_type_scat_dispersion_imag
_atom_type_scat_source
C C 0.0033 0.0016 'International Tables Vol C Tables 4.2.6.8 and 6.1.1.4'
H H 0.0000 0.0000 'International Tables Vol C Tables 4.2.6.8 and 6.1.1.4'
N N 0.0061 0.0033 'International Tables Vol C Tables 4.2.6.8 and 6.1.1.4'
O O 0.0106 0.0060 'International Tables Vol C Tables 4.2.6.8 and 6.1.1.4'
Cd Cd -0.8075 1.2024 'International Tables Vol C Tables 4.2.6.8 and 6.1.1.4'

loop_
_geom_angle_atom_site_label_1
_geom_angle_atom_site_label_2
_geom_angle_atom_site_label_3
_geom_angle
_geom_angle_site_symmetry_1
_geom_angle_site_symmetry_3
O2 C1 O1 125.5(3) . .
O2 C1 C2 118.5(4) . .
O1 C1 C2 116.0(3) . .
C3 C2 C7 119.2(3) . .
C3 C2 C1 121.6(4) . .
C7 C2 C1 119.1(3) . .
C2 C3 C4 120.3(4) . .
C2 C3 H3 119.9 . .
C4 C3 H3 119.9 . .
C5 C4 C3 119.2(4) . .
C5 C4 H4 120.4 . .
C3 C4 H4 120.4 . .
C6 C5 C4 121.9(4) . .
C6 C5 O3 120.6(4) . .
C4 C5 O3 117.3(4) . .
C5 C6 C7 118.7(4) . .
C5 C6 H6 120.7 . .
C7 C6 H6 120.7 . .
C6 C7 C2 120.7(4) . .
C6 C7 H7 119.6 . .
C2 C7 H7 119.6 . .
C13 C8 C9 120.9(4) . .
C13 C8 O3 124.4(4) . 1_655
C9 C8 O3 114.7(4) . 1_655
C10 C9 C8 119.6(4) . .
C10 C9 H9 120.2 . .
C8 C9 H9 120.2 . .
C9 C10 C11 120.7(4) . .
C9 C10 H10 119.6 . .
C11 C10 H10 119.6 . .
C12 C11 C10 118.5(4) . .
C12 C11 C14 121.6(4) . .
C10 C11 C14 119.9(3) . .
C11 C12 C13 121.1(4) . .
C11 C12 H12 119.4 . .
C13 C12 H12 119.4 . .
C8 C13 C12 119.1(4) . .
C8 C13 H13 120.4 . .
C12 C13 H13 120.4 . .
O5 C14 O4 121.3(4) . .
O5 C14 C11 120.6(3) . .
O4 C14 C11 118.1(4) . .
O5 C14 Cd1 64.7(2) . .
O4 C14 Cd1 57.0(2) . .
C11 C14 Cd1 171.8(3) . .
N1 C15 C16 123.1(4) . .
N1 C15 H15 118.5 . .
C16 C15 H15 118.5 . .
C15 C16 C17 120.2(4) . .
C15 C16 H16 119.9 . .
C17 C16 H16 119.9 . .
C16 C17 C18 116.9(4) . .
C16 C17 C20 122.7(4) . .
C18 C17 C20 120.4(4) . .
C19 C18 C17 120.7(4) . .
C19 C18 H18 119.6 . .
C17 C18 H18 119.6 . .
N1 C19 C18 122.6(4) . .
N1 C19 H19 118.7 . .
C18 C19 H19 118.7 . .
C17 C20 C21 113.7(4) . .
C17 C20 H20A 108.8 . .
C21 C20 H20A 108.8 . .
C17 C20 H20B 108.8 . .
C21 C20 H20B 108.8 . .
H20A C20 H20B 107.7 . .
C20 C21 C22 112.9(4) . 1_556
C20 C21 H21A 109.0 . .
C22 C21 H21A 109.0 1_556 .
C20 C21 H21B 109.0 . .
C22 C21 H21B 109.0 1_556 .
H21A C21 H21B 107.8 . .
C25 C22 C21 112.3(4) . 1_554
C25 C22 H22A 109.2 . .
C21 C22 H22A 109.2 1_554 .
C25 C22 H22B 109.2 . .
C21 C22 H22B 109.2 1_554 .
H22A C22 H22B 107.9 . .
N2 C23 C24 124.6(5) . .
N2 C23 H23 117.7 . .
C24 C23 H23 117.7 . .
C25 C24 C23 119.5(5) . .
C25 C24 H24 120.2 . .
C23 C24 H24 120.2 . .
C24 C25 C26 115.6(4) . .
C24 C25 C22 122.4(5) . .
C26 C25 C22 121.9(4) . .
C27 C26 C25 121.3(4) . .
C27 C26 H26 119.4 . .
C25 C26 H26 119.4 . .
N2 C27 C26 123.4(5) . .
N2 C27 H27 118.3 . .
C26 C27 H27 118.3 . .
N3 C28 H28A 109.5 . .
N3 C28 H28B 109.5 . .
H28A C28 H28B 109.5 . .
N3 C28 H28C 109.5 . .
H28A C28 H28C 109.5 . .
H28B C28 H28C 109.5 . .
N3 C29 H29A 109.5 . .
N3 C29 H29B 109.5 . .
H29A C29 H29B 109.5 . .
N3 C29 H29C 109.5 . .
H29A C29 H29C 109.5 . .
H29B C29 H29C 109.5 . .
O6 C30 N3 127.4(10) . .
O6 C30 H30 116.3 . .
N3 C30 H30 116.3 . .
O1 Cd1 N1 110.29(12) . .
O1 Cd1 O4 101.45(11) . .
N1 Cd1 O4 148.21(11) . .
O1 Cd1 N2 86.67(12) . .
N1 Cd1 N2 92.95(13) . .
O4 Cd1 N2 90.45(13) . .
O1 Cd1 O7 86.97(11) . .
N1 Cd1 O7 86.10(12) . .
O4 Cd1 O7 94.11(12) . .
N2 Cd1 O7 172.81(12) . .
O1 Cd1 O5 156.66(11) . .
N1 Cd1 O5 93.04(11) . .
O4 Cd1 O5 55.20(10) . .
N2 Cd1 O5 93.03(13) . .
O7 Cd1 O5 94.13(11) . .
O1 Cd1 C14 129.17(12) . .
N1 Cd1 C14 120.43(12) . .
O4 Cd1 C14 27.79(11) . .
N2 Cd1 C14 93.70(13) . .
O7 Cd1 C14 92.93(12) . .
O5 Cd1 C14 27.52(11) . .
C19 N1 C15 116.4(4) . .
C19 N1 Cd1 121.7(3) . .
C15 N1 Cd1 121.8(3) . .
C23 N2 C27 115.5(4) . .
C23 N2 Cd1 124.0(3) . .
C27 N2 Cd1 119.6(3) . .
C30 N3 C28 114.7(12) . .
C30 N3 C29 126.1(8) . .
C28 N3 C29 116.2(11) . .
C1 O1 Cd1 127.5(2) . .
C8 O3 C5 119.6(3) 1_455 .
C14 O4 Cd1 95.2(2) . .
C14 O5 Cd1 87.8(2) . .

loop_
_geom_bond_atom_site_label_1
_geom_bond_atom_site_label_2
_geom_bond_distance
_geom_bond_site_symmetry_2
C1 O2 1.238(5) .
C1 O1 1.266(5) .
C1 C2 1.513(5) .
C2 C3 1.379(5) .
C2 C7 1.394(6) .
C3 C4 1.393(5) .
C3 H3 0.9300 .
C4 C5 1.375(6) .
C4 H4 0.9300 .
C5 C6 1.369(7) .
C5 O3 1.401(4) .
C6 C7 1.389(6) .
C6 H6 0.9300 .
C7 H7 0.9300 .
C8 C13 1.374(7) .
C8 C9 1.382(6) .
C8 O3 1.384(5) 1_655
C9 C10 1.378(6) .
C9 H9 0.9300 .
C10 C11 1.394(6) .
C10 H10 0.9300 .
C11 C12 1.386(5) .
C11 C14 1.495(5) .
C12 C13 1.387(6) .
C12 H12 0.9300 .
C13 H13 0.9300 .
C14 O5 1.257(5) .
C14 O4 1.273(5) .
C14 Cd1 2.720(4) .
C15 N1 1.359(6) .
C15 C16 1.372(6) .
C15 H15 0.9300 .
C16 C17 1.377(6) .
C16 H16 0.9300 .
C17 C18 1.384(7) .
C17 C20 1.502(6) .
C18 C19 1.373(6) .
C18 H18 0.9300 .
C19 N1 1.349(5) .
C19 H19 0.9300 .
C20 C21 1.524(7) .
C20 H20A 0.9700 .
C20 H20B 0.9700 .
C21 C22 1.545(6) 1_556
C21 H21A 0.9700 .
C21 H21B 0.9700 .
C22 C25 1.508(6) .
C22 C21 1.545(6) 1_554
C22 H22A 0.9700 .
C22 H22B 0.9700 .
C23 N2 1.327(7) .
C23 C24 1.383(8) .
C23 H23 0.9300 .
C24 C25 1.376(7) .
C24 H24 0.9300 .
C25 C26 1.393(7) .
C26 C27 1.354(7) .
C26 H26 0.9300 .
C27 N2 1.340(5) .
C27 H27 0.9300 .
C28 N3 1.43(2) .
C28 H28A 0.9600 .
C28 H28B 0.9600 .
C28 H28C 0.9600 .
C29 N3 1.440(9) .
C29 H29A 0.9600 .
C29 H29B 0.9600 .
C29 H29C 0.9600 .
C30 O6 1.215(9) .
C30 N3 1.328(9) .
C30 H30 0.9300 .
Cd1 O1 2.224(3) .
Cd1 N1 2.289(3) .
Cd1 O4 2.290(3) .
Cd1 N2 2.371(4) .
Cd1 O7 2.384(3) .
Cd1 O5 2.460(3) .
O3 C8 1.384(5) 1_455
